data_2101031
loop_
_publ_author_name
'Takenaka, Y.'
'Kojima, Y.'
'Ohashi, Y.'

_publ_section_title
;
 Crystalline-state reaction of cobaloxime complexes. 16. Two polymorphs
 of [(<i>S</i>)-1-cyanoethyl][(<i>S</i>)-phenylethylamine]cobaloxime
;
_journal_issue 5
_journal_name_full 'Acta Crystallographica Section B'
_journal_page_first 852
_journal_page_last 859
_journal_paper_doi 10.1107/S010876819300374X
_journal_volume 49
_journal_year 1993
_chemical_formula_moiety 'C19 H33 Co1 N6 O6'
_chemical_formula_sum 'C19 H33 Co N6 O6'
_chemical_formula_weight 500.4
_space_group_crystal_system monoclinic
_space_group_IT_number 4
_space_group_name_Hall 'P 2yb'
_space_group_name_H-M_alt 'P 1 21 1'
_cell_angle_alpha 90.
_cell_angle_beta 99.84(5)
_cell_angle_gamma 90.
_cell_formula_units_Z 2
_cell_length_a 16.938(6)
_cell_length_b 10.758(4)
_cell_length_c 6.848(5)
_cell_volume 1229.5(11)
_diffrn_radiation_type Mo
_diffrn_radiation_wavelength 0.7107
_exptl_absorpt_coefficient_mu 0.737
_exptl_crystal_density_diffrn 1.35
_cod_data_source_file as0632.cif
_cod_data_source_block as0632g
_cod_original_cell_volume 1230.0(10)
_cod_original_formula_sum 'C19 H33 Co1 N6 O6'
_cod_database_code 2101031

loop_
_space_group_symop_id
_space_group_symop_operation_xyz
1 x,y,z
2 -x,y+1/2,-z

loop_
_atom_site_label
_atom_site_fract_x
_atom_site_fract_y
_atom_site_fract_z
Co .70089(4) .2706 .34370(10)
O1 .7804(3) .2364(4) .7438(6)
O2 .7037(3) .4810(4) .0995(6)
O3 .6103(2) .3104(4) -.0452(6)
O4 .7006(3) .0578(4) .5886(6)
O5 .2452(3) .4489(5) .0372(7)
O6 .3083(4) .2120(5) .0850(10)
N1 .7673(3) .3126(4) .5842(6)
N2 .7315(3) .4320(5) .2746(7)
N3 .6331(3) .2284(5) .1081(7)
N4 .6710(3) .1077(5) .4104(7)
N5 .4721(3) .2528(7) .2963(9)
N6 .7935(3) .2002(4) .2113(7)
C1 .8031(3) .4198(6) .5942(9)
C2 .7812(4) .4907(6) .4070(10)
C3 .6021(3) .1178(6) .0932(9)
C4 .6279(4) .0448(6) .2720(10)
C5 .8559(4) .4663(8) .7750(10)
C6 .8118(6) .6182(9) .3770(10)
C7 .5458(4) .0725(8) -.0850(10)
C8 .6048(5) -.0879(7) .2930(10)
C9 .6096(4) .3331(6) .4768(9)
C10 .6046(4) .4739(7) .5150(10)
C11 .5319(3) .2880(8) .3753(8)
C12 .8762(4) .1782(6) .3243(9)
C13 .8813(4) .0455(8) .4020(10)
C14 .9403(4) .2075(6) .2060(10)
C15 .9992(4) .2913(7) .2740(10)
C16 1.0614(5) .3171(7) .1710(10)
C17 1.0628(4) .2610(10) -.0070(10)
C18 1.0036(4) .1773(8) -.0810(10)
C19 .9434(4) .1485(7) .0240(10)
H1 .7399 .1589 .6969
H2 .6565 .3710 -.0041
H3 .2574 .3617 .0026
H4 .2676 .4590 .1781
H5 .3619 .2083 .1779
H6 .2813 .1320 .0687
H51 .9017 .5133 .7366
H52 .8771 .3941 .8613
H53 .8246 .5220 .8505
H61 .7929 .6440 .2353
H62 .8712 .6185 .4057
H63 .7900 .6777 .4664
H71 .4963 .1264 -.1047
H72 .5717 .0769 -.2031
H73 .5297 -.0150 -.0611
H81 .5518 -.1035 .2042
H82 .5993 -.1044 .4328
H83 .6463 -.1429 .2524
H91 .6176 .2929 .6090
H101 .6574 .5038 .5864
H102 .5901 .5190 .3866
H103 .5625 .4895 .5989
H121 .8843 .2359 .4403
H131 .9367 .0294 .4751
H132 .8690 -.0135 .2880
H133 .8419 .0343 .4930
H151 .9982 .3348 .4003
H161 1.1043 .3769 .2249
H171 1.1058 .2816 -.0845
H181 1.0045 .1361 -.2100
H191 .9018 .0851 -.0280
H601 .7743 .1184 .1521
H602 .7993 .2597 .1009

loop_
_geom_angle_atom_site_label_1
_geom_angle_atom_site_label_2
_geom_angle_atom_site_label_3
_geom_angle
Co C9 C10 117.9(5)
Co N6 C12 122.6(4)

loop_
_geom_bond_atom_site_label_1
_geom_bond_atom_site_label_2
_geom_bond_distance
Co N1 1.884(5)
Co N2 1.895(5)
Co N3 1.870(5)
Co N4 1.901(5)
Co N6 2.083(5)
Co C9 2.038(6)
O1 N1 1.354(6)
O2 N2 1.321(6)
O3 N3 1.375(6)
O4 N4 1.349(6)
N1 C1 1.299(8)
N2 C2 1.290(7)
N3 C3 1.298(7)
N4 C4 1.286(7)
N5 C11 1.129(7)
N6 C12 1.499(7)
C1 C2 1.484(8)
C1 C5 1.484(8)
C2 C6 1.490(10)
C3 C4 1.458(9)
C3 C7 1.493(8)
C4 C8 1.494(9)
C9 C10 1.543(9)
C9 C11 1.462(8)
C12 C13 1.520(10)
C12 C14 1.496(9)
C14 C15 1.366(9)
C14 C19 1.405(9)
C15 C16 1.390(10)
C16 C17 1.360(10)
C17 C18 1.380(10)
C18 C19 1.380(10)
